data_7234936
loop_
_publ_author_name
'Oliveira, Willian X. C.'
'do Pim, Walace D.'
'Pinheiro, Carlos B.'
'Journaux, Yves'
'Julve, Miguel'
'Pereira, Cynthia L. M.'

_publ_section_title
;
 Monitoring the hydrogen bond net configuration and the dimensionality of
 aniline and phenyloxamate by adding 1H-pyrazole and isoxazole as
 substituents for molecular self-recognition
;
_journal_issue 17
_journal_name_full CrystEngComm
_journal_page_first 2818
_journal_paper_doi 10.1039/C9CE00215D
_journal_volume 21
_journal_year 2019
_chemical_formula_sum 'C9 H13 Cl4 N3 O Sn'
_chemical_formula_weight 439.71
_space_group_crystal_system triclinic
_space_group_IT_number 2
_space_group_name_Hall '-P 1'
_space_group_name_H-M_alt 'P -1'
_atom_sites_solution_hydrogens mixed
_audit_creation_method SHELXL-2018/1
_audit_update_record
;
2018-05-14 deposited with the CCDC.	2019-03-28 downloaded from the CCDC.
;
_cell_angle_alpha 69.910(5)
_cell_angle_beta 89.440(5)
_cell_angle_gamma 84.970(5)
_cell_formula_units_Z 2
_cell_length_a 7.006(5)
_cell_length_b 9.684(5)
_cell_length_c 11.987(5)
_cell_measurement_reflns_used 1388
_cell_measurement_temperature 150(2)
_cell_measurement_theta_max 58.8860
_cell_measurement_theta_min 9.2830
_cell_volume 760.7(7)
_computing_cell_refinement 'CrysAlisPro 1.171.38.41 (Rigaku OD, 2015)'
_computing_data_collection 'CrysAlisPro 1.171.38.41 (Rigaku OD, 2015)'
_computing_data_reduction 'CrysAlisPro 1.171.38.41 (Rigaku OD, 2015)'
_computing_structure_refinement 'SHELXL-2018/1 (Sheldrick, 2018)'
_computing_structure_solution superflip
_diffrn_ambient_temperature 150(2)
_diffrn_detector_area_resol_mean 10.4186
_diffrn_measured_fraction_theta_full 0.982
_diffrn_measured_fraction_theta_max 0.982
_diffrn_measurement_device_type 'Xcalibur, Atlas, Gemini ultra'
_diffrn_measurement_method '\w scans'
_diffrn_radiation_type CuK\a
_diffrn_radiation_wavelength 1.5418
_diffrn_reflns_av_R_equivalents 0.1217
_diffrn_reflns_av_unetI/netI 0.1403
_diffrn_reflns_Laue_measured_fraction_full 0.982
_diffrn_reflns_Laue_measured_fraction_max 0.982
_diffrn_reflns_limit_h_max 8
_diffrn_reflns_limit_h_min -5
_diffrn_reflns_limit_k_max 11
_diffrn_reflns_limit_k_min -11
_diffrn_reflns_limit_l_max 14
_diffrn_reflns_limit_l_min -14
_diffrn_reflns_number 6229
_diffrn_reflns_point_group_measured_fraction_full 0.982
_diffrn_reflns_point_group_measured_fraction_max 0.982
_diffrn_reflns_theta_full 66.939
_diffrn_reflns_theta_max 66.939
_diffrn_reflns_theta_min 3.927
_diffrn_source 'fine-focus sealed X-ray tube'
_exptl_absorpt_coefficient_mu 19.772
_exptl_absorpt_correction_T_max 0.773
_exptl_absorpt_correction_T_min 0.070
_exptl_absorpt_correction_type analytical
_exptl_absorpt_process_details
;
CrysAlisPro 1.171.38.41 (Rigaku Oxford Diffraction, 2015)
Analytical numeric absorption correction using a multifaceted crystal
                        model based on expressions derived by R.C. Clark & J.S. Reid.
(Clark, R. C. & Reid, J. S. (1995). Acta Cryst. A51, 887-897)
Empirical absorption correction using spherical harmonics,
 implemented in SCALE3 ABSPACK scaling algorithm.
;
_exptl_crystal_colour colorless
_exptl_crystal_density_diffrn 1.920
_exptl_crystal_description plate
_exptl_crystal_F_000 428
_exptl_crystal_size_max 0.404
_exptl_crystal_size_mid 0.108
_exptl_crystal_size_min 0.012
_refine_diff_density_max 1.840
_refine_diff_density_min -1.217
_refine_diff_density_rms 0.248
_refine_ls_extinction_method none
_refine_ls_goodness_of_fit_ref 1.061
_refine_ls_hydrogen_treatment mixed
_refine_ls_matrix_type full
_refine_ls_number_parameters 170
_refine_ls_number_reflns 2666
_refine_ls_number_restraints 4
_refine_ls_restrained_S_all 1.060
_refine_ls_R_factor_all 0.1083
_refine_ls_R_factor_gt 0.0743
_refine_ls_shift/su_max 0.014
_refine_ls_shift/su_mean 0.000
_refine_ls_structure_factor_coef Fsqd
_refine_ls_weighting_details 'w=1/[\s^2^(Fo^2^)+(0.0895P)^2^+0.4421P] where P=(Fo^2^+2Fc^2^)/3'
_refine_ls_weighting_scheme calc
_refine_ls_wR_factor_gt 0.1708
_refine_ls_wR_factor_ref 0.2040
_reflns_Friedel_coverage 0.000
_reflns_number_gt 1911
_reflns_number_total 2666
_reflns_threshold_expression 'I > 2\s(I)'
_cod_data_source_file c9ce00215d2.cif
_cod_data_source_block shelx
_cod_database_code 7234936
_shelx_shelxl_version_number 2018/1
_shelx_space_group_comment
;
The symmetry employed for this shelxl refinement is uniquely defined
by the following loop, which should always be used as a source of
symmetry information in preference to the above space-group names.
They are only intended as comments.
;

loop_
_space_group_symop_operation_xyz
'x, y, z'
'-x, -y, -z'

loop_
_atom_site_label
_atom_site_type_symbol
_atom_site_fract_x
_atom_site_fract_y
_atom_site_fract_z
_atom_site_U_iso_or_equiv
_atom_site_adp_type
_atom_site_occupancy
_atom_site_site_symmetry_order
_atom_site_calc_flag
_atom_site_refinement_flags_posn
_atom_site_refinement_flags_adp
Sn1 Sn 0.25055(12) 0.63439(9) 0.42779(7) 0.0340(3) Uani 1 1 d . .
Cl1 Cl 0.2451(4) 0.9936(3) 0.3799(2) 0.0296(6) Uani 1 1 d . .
Cl2 Cl 0.4752(4) 0.7111(4) 0.2526(3) 0.0398(7) Uani 1 1 d D .
Cl3 Cl -0.0266(4) 0.7042(4) 0.2792(3) 0.0393(7) Uani 1 1 d . .
Cl4 Cl 0.2871(8) 0.3704(3) 0.4258(3) 0.0661(12) Uani 1 1 d . .
O1 O 0.1666(4) 0.9768(3) 0.0909(7) 0.054(3) Uani 1 1 d D .
N2 N 0.2196(13) 0.2462(11) 0.0926(9) 0.031(2) Uani 1 1 d . .
H2 H 0.200736 0.155269 0.106524 0.037 Uiso 1 1 calc R U
N3 N 0.2518(13) 0.3063(11) 0.1734(9) 0.030(2) Uani 1 1 d . .
H3 H 0.260163 0.258383 0.248616 0.036 Uiso 1 1 calc R U
N1 N 0.2969(14) 1.0483(10) -0.3703(8) 0.0282(19) Uani 1 1 d . .
H1A H 0.223813 1.120345 -0.356449 0.042 Uiso 1 1 calc R U
H1B H 0.261315 1.041670 -0.439194 0.042 Uiso 1 1 calc R U
H1C H 0.419000 1.067912 -0.373340 0.042 Uiso 1 1 calc R U
C4 C 0.2552(14) 0.6340(12) -0.0957(10) 0.024(2) Uani 1 1 d . .
C1 C 0.2748(15) 0.9074(12) -0.2740(10) 0.027(2) Uani 1 1 d . .
C7 C 0.2215(15) 0.3509(12) -0.0147(9) 0.024(2) Uani 1 1 d . .
H7 H 0.206123 0.337426 -0.087179 0.029 Uiso 1 1 calc R U
C2 C 0.2363(16) 0.7849(13) -0.3023(11) 0.032(2) Uani 1 1 d . .
H2A H 0.218557 0.794519 -0.381534 0.038 Uiso 1 1 calc R U
C8 C 0.2508(15) 0.4851(12) 0.0012(10) 0.025(2) Uani 1 1 d . .
C6 C 0.3062(17) 0.8969(14) -0.1575(11) 0.033(3) Uani 1 1 d . .
H6 H 0.332857 0.978997 -0.138881 0.040 Uiso 1 1 calc R U
C9 C 0.2696(16) 0.4501(13) 0.1242(11) 0.032(3) Uani 1 1 d . .
H9 H 0.290528 0.515005 0.163815 0.038 Uiso 1 1 calc R U
C5 C 0.2966(18) 0.7567(13) -0.0667(11) 0.033(3) Uani 1 1 d . .
H5 H 0.317968 0.746546 0.012297 0.040 Uiso 1 1 calc R U
C3 C 0.2240(18) 0.6484(13) -0.2145(11) 0.034(3) Uani 1 1 d . .
H3A H 0.195356 0.567612 -0.234343 0.040 Uiso 1 1 calc R U
HW2 H 0.0795(5) 0.9118(4) 0.0969(13) 0.051 Uiso 1 1 d D U
HW1 H 0.2727(5) 0.9170(6) 0.1226(11) 0.051 Uiso 1 1 d D U

loop_
_atom_site_aniso_label
_atom_site_aniso_U_11
_atom_site_aniso_U_22
_atom_site_aniso_U_33
_atom_site_aniso_U_23
_atom_site_aniso_U_13
_atom_site_aniso_U_12
Sn1 0.0438(5) 0.0344(5) 0.0255(4) -0.0130(3) -0.0069(3) -0.0012(3)
Cl1 0.0402(13) 0.0237(13) 0.0206(11) -0.0026(10) -0.0029(10) -0.0009(10)
Cl2 0.0309(13) 0.0504(18) 0.0454(17) -0.0250(14) 0.0012(12) -0.0082(13)
Cl3 0.0279(12) 0.0498(18) 0.0488(17) -0.0283(14) -0.0074(11) -0.0022(12)
Cl4 0.144(4) 0.0192(15) 0.0300(16) -0.0032(12) -0.006(2) 0.0004(19)
O1 0.093(8) 0.030(5) 0.041(5) -0.013(4) 0.007(5) -0.015(5)
N2 0.035(5) 0.023(5) 0.028(5) 0.001(4) -0.001(4) -0.008(4)
N3 0.033(5) 0.029(5) 0.023(5) -0.002(4) -0.002(4) -0.004(4)
N1 0.043(5) 0.019(4) 0.021(4) -0.005(4) 0.000(4) -0.001(4)
C4 0.016(4) 0.019(5) 0.030(6) -0.002(4) -0.009(4) 0.002(4)
C1 0.026(5) 0.020(5) 0.027(5) -0.001(4) -0.009(4) 0.006(4)
C7 0.030(5) 0.022(5) 0.020(5) -0.007(4) -0.006(4) 0.001(4)
C2 0.037(6) 0.028(6) 0.026(6) -0.004(5) -0.011(5) 0.001(5)
C8 0.031(5) 0.017(5) 0.021(5) 0.002(4) -0.009(4) 0.001(4)
C6 0.039(6) 0.029(6) 0.029(6) -0.004(5) 0.002(5) -0.013(5)
C9 0.036(6) 0.026(6) 0.030(6) -0.004(5) -0.003(5) -0.006(5)
C5 0.046(6) 0.027(6) 0.025(6) -0.005(5) -0.016(5) -0.005(5)
C3 0.053(7) 0.024(6) 0.024(6) -0.007(5) -0.006(5) -0.009(5)

loop_
_atom_type_symbol
_atom_type_description
_atom_type_scat_dispersion_real
_atom_type_scat_dispersion_imag
_atom_type_scat_source
C C 0.0181 0.0091 'International Tables Vol C Tables 4.2.6.8 and 6.1.1.4'
H H 0.0000 0.0000 'International Tables Vol C Tables 4.2.6.8 and 6.1.1.4'
N N 0.0311 0.0180 'International Tables Vol C Tables 4.2.6.8 and 6.1.1.4'
O O 0.0492 0.0322 'International Tables Vol C Tables 4.2.6.8 and 6.1.1.4'
Cl Cl 0.3639 0.7018 'International Tables Vol C Tables 4.2.6.8 and 6.1.1.4'
Sn Sn 0.0259 5.4591 'International Tables Vol C Tables 4.2.6.8 and 6.1.1.4'

loop_
_geom_angle_atom_site_label_1
_geom_angle_atom_site_label_2
_geom_angle_atom_site_label_3
_geom_angle
Cl3 Sn1 Cl2 88.03(11)
Cl3 Sn1 Cl4 91.58(13)
Cl2 Sn1 Cl4 89.56(13)
HW2 O1 HW1 102.12(5)
N3 N2 C7 108.3(9)
N3 N2 H2 125.8
C7 N2 H2 125.8
N2 N3 C9 111.6(10)
N2 N3 H3 124.2
C9 N3 H3 124.2
C1 N1 H1A 109.5
C1 N1 H1B 109.5
H1A N1 H1B 109.5
C1 N1 H1C 109.5
H1A N1 H1C 109.5
H1B N1 H1C 109.5
C5 C4 C3 120.0(10)
C5 C4 C8 119.8(10)
C3 C4 C8 120.1(10)
C6 C1 C2 121.2(11)
C6 C1 N1 119.3(10)
C2 C1 N1 119.3(10)
N2 C7 C8 108.1(10)
N2 C7 H7 126.0
C8 C7 H7 126.0
C3 C2 C1 121.1(11)
C3 C2 H2A 119.4
C1 C2 H2A 119.4
C9 C8 C7 105.2(10)
C9 C8 C4 128.5(11)
C7 C8 C4 126.3(10)
C1 C6 C5 118.1(11)
C1 C6 H6 120.9
C5 C6 H6 120.9
N3 C9 C8 106.8(11)
N3 C9 H9 126.6
C8 C9 H9 126.6
C4 C5 C6 120.4(11)
C4 C5 H5 119.8
C6 C5 H5 119.8
C2 C3 C4 119.1(11)
C2 C3 H3A 120.5
C4 C3 H3A 120.5

loop_
_geom_bond_atom_site_label_1
_geom_bond_atom_site_label_2
_geom_bond_distance
Sn1 Cl3 2.532(3)
Sn1 Cl2 2.551(3)
Sn1 Cl4 2.556(4)
O1 HW2 0.9000(4)
O1 HW1 0.9000(4)
N2 N3 1.321(15)
N2 C7 1.337(14)
N2 H2 0.8600
N3 C9 1.330(16)
N3 H3 0.8600
N1 C1 1.473(14)
N1 H1A 0.8900
N1 H1B 0.8900
N1 H1C 0.8900
C4 C5 1.401(17)
C4 C3 1.401(17)
C4 C8 1.511(15)
C1 C6 1.383(18)
C1 C2 1.390(17)
C7 C8 1.410(16)
C7 H7 0.9300
C2 C3 1.387(17)
C2 H2A 0.9300
C8 C9 1.399(17)
C6 C5 1.426(17)
C6 H6 0.9300
C9 H9 0.9300
C5 H5 0.9300
C3 H3A 0.9300

loop_
_geom_hbond_atom_site_label_D
_geom_hbond_atom_site_label_H
_geom_hbond_atom_site_label_A
_geom_hbond_distance_DH
_geom_hbond_distance_HA
_geom_hbond_distance_DA
_geom_hbond_angle_DHA
_geom_hbond_site_symmetry_A
_geom_hbond_publ_flag
N1 H1B Cl1 0.89 2.37 3.244(10) 165.5 1_554 yes
N1 H1C Cl1 0.89 2.38 3.205(10) 153.5 2_675 yes
N1 H1A Cl4 0.89 2.95 3.231(9) 100.4 1_564 yes
O1 HW2 Cl3 0.9000(4) 2.566(11) 3.220(6) 130.1(11) . yes
O1 HW1 Cl2 0.9000(4) 2.415(6) 3.276(5) 160.2(7) . yes
N2 H2 O1 0.86 1.84 2.674(11) 163.9 1_545 yes
N3 H3 Cl4 0.86 2.71 3.305(11) 127.5 . yes
N3 H3 Cl1 0.86 2.52 3.189(10) 135.7 1_545 yes
